data_7035367
loop_
_publ_author_name
'Alvarez, Bel\'en'
'Alvarez, M. Angeles'
'Garc\'ia, M Esther'
'Ruiz, Miguel A.'

_publ_section_title
;
 P-S bond cleavage in reactions of thiophosphinidene-bridged dimolybdenum
 complexes with [Co2(CO)8] to give phosphinidene-bridged heterometallic
 derivatives.
;
_journal_issue 5
_journal_name_full 'Dalton transactions (Cambridge, England : 2003)'
_journal_page_first 1937
_journal_page_last 1952
_journal_paper_doi 10.1039/c5dt01450f
_journal_volume 45
_journal_year 2016
_chemical_compound_source 'synthesis as described'
_chemical_formula_moiety 'C28 H34 Co Mo O5 P'
_chemical_formula_sum 'C28 H34 Co Mo O5 P'
_chemical_formula_weight 636.39
_chemical_name_systematic
;
 ?
;
_space_group_IT_number 14
_symmetry_cell_setting monoclinic
_symmetry_Int_Tables_number 14
_symmetry_space_group_name_Hall '-P 2ybc'
_symmetry_space_group_name_H-M 'P 1 21/c 1'
_atom_sites_solution_hydrogens geom
_atom_sites_solution_primary direct
_atom_sites_solution_secondary difmap
_audit_conform_dict_location ftp://ftp.iucr.org/pub/cif_core.dic
_audit_conform_dict_name cif_core.dic
_audit_conform_dict_version 2.4
_audit_creation_method 'WinGX routine CIF_UPDATE'
_audit_update_record
;
2015-04-06 deposited with the CCDC.
2015-05-18 downloaded from the CCDC.
;
_cell_angle_alpha 90
_cell_angle_beta 129.149(4)
_cell_angle_gamma 90
_cell_formula_units_Z 4
_cell_length_a 10.8541(8)
_cell_length_b 23.4020(15)
_cell_length_c 14.4578(8)
_cell_measurement_reflns_used 1117
_cell_measurement_temperature 100(2)
_cell_measurement_theta_max 20.81
_cell_measurement_theta_min 2.52
_cell_measurement_wavelength 0.71073
_cell_volume 2848.0(4)
_computing_cell_refinement 'BRUKER APEX'
_computing_data_collection 'BRUKER APEX'
_computing_molecular_graphics 'Ortep-3 for Windows (Farrugia, 1997)'
_computing_publication_material 'WinGX publication routines (Farrugia, 1999)'
_computing_structure_refinement 'SHELXL-97 (Sheldrick, 2008)'
_computing_structure_solution 'SHELXL-97 (Sheldrick, 2008)'
_diffrn_ambient_temperature 100.0(1)
_diffrn_measured_fraction_theta_full 0.984
_diffrn_measured_fraction_theta_max 0.984
_diffrn_measurement_device 'four-circle diffractometer'
_diffrn_measurement_device_type 'BRUKER APPEX-II CCD'
_diffrn_measurement_method 'omega/phi scans'
_diffrn_radiation_monochromator graphite
_diffrn_radiation_probe x-ray
_diffrn_radiation_source 'fine-focus sealed tube'
_diffrn_radiation_type MoK\a
_diffrn_radiation_wavelength 0.71073
_diffrn_reflns_av_R_equivalents 0.1326
_diffrn_reflns_av_unetI/netI 0.1569
_diffrn_reflns_limit_h_max 13
_diffrn_reflns_limit_h_min -13
_diffrn_reflns_limit_k_max 0
_diffrn_reflns_limit_k_min -29
_diffrn_reflns_limit_l_max 18
_diffrn_reflns_limit_l_min -12
_diffrn_reflns_number 28008
_diffrn_reflns_theta_full 26.6
_diffrn_reflns_theta_max 26.6
_diffrn_reflns_theta_min 1.74
_exptl_absorpt_coefficient_mu 1.113
_exptl_absorpt_correction_T_max 0.9529
_exptl_absorpt_correction_T_min 0.7848
_exptl_absorpt_correction_type multi-scan
_exptl_absorpt_process_details 'BRUKER Sadabs'
_exptl_crystal_colour green
_exptl_crystal_density_diffrn 1.487
_exptl_crystal_density_method 'not measured'
_exptl_crystal_description needle
_exptl_crystal_F_000 1304.0
_exptl_crystal_size_max 0.08
_exptl_crystal_size_mid 0.08
_exptl_crystal_size_min 0.05
_refine_diff_density_max 3.565
_refine_diff_density_min -0.877
_refine_diff_density_rms 0.18
_refine_ls_extinction_method none
_refine_ls_goodness_of_fit_ref 1.028
_refine_ls_hydrogen_treatment constr
_refine_ls_matrix_type full
_refine_ls_number_parameters 334
_refine_ls_number_reflns 5883
_refine_ls_number_restraints 0
_refine_ls_restrained_S_all 1.028
_refine_ls_R_factor_all 0.1548
_refine_ls_R_factor_gt 0.0741
_refine_ls_shift/su_max 0.001
_refine_ls_shift/su_mean 0
_refine_ls_structure_factor_coef Fsqd
_refine_ls_weighting_details 'calc w=1/[\s^2^(Fo^2^)+(0.0584P)^2^+12.6668P] where P=(Fo^2^+2Fc^2^)/3'
_refine_ls_weighting_scheme calc
_refine_ls_wR_factor_gt 0.1415
_refine_ls_wR_factor_ref 0.1752
_reflns_number_gt 3390
_reflns_number_total 5883
_reflns_threshold_expression >2\s(I)
_cod_data_source_file c5dt01450f1.cif
_cod_data_source_block compound5a
_cod_depositor_comments
;
The following automatic conversions were performed:
'_diffrn_radiation_monochromador' tag replaced with
'_diffrn_radiation_monochromator' tag as specified in the replacement
file
'/usr/data/users/saulius/crontab/automatic-downloads/rss-feeds/RSC/lib/lists/replacement-tags.lst'.

Automatic conversion script
Id: cif_correct_tags 3376 2015-05-07 07:48:27Z andrius 

 Adding full bibliography for 7035367--7035372.cif.
;
_cod_original_cell_volume 2848.0(3)
_cod_database_code 7035367

loop_
_symmetry_equiv_pos_as_xyz
'x, y, z'
'-x, y+1/2, -z+1/2'
'-x, -y, -z'
'x, -y-1/2, z-1/2'

loop_
_atom_site_label
_atom_site_type_symbol
_atom_site_fract_x
_atom_site_fract_y
_atom_site_fract_z
_atom_site_U_iso_or_equiv
_atom_site_adp_type
_atom_site_occupancy
_atom_site_symmetry_multiplicity
_atom_site_calc_flag
_atom_site_refinement_flags
Mo1 Mo 0.82462(8) 0.83473(3) 0.31320(6) 0.0159(2) Uani 1 1 d .
Co2 Co 0.83875(14) 0.95078(5) 0.23682(10) 0.0197(3) Uani 1 1 d .
P1 P 0.8006(2) 0.87167(9) 0.15762(17) 0.0125(4) Uani 1 1 d .
O1 O 1.1905(7) 0.8539(3) 0.5046(5) 0.0387(18) Uani 1 1 d .
O2 O 0.9286(7) 0.7242(3) 0.2597(5) 0.0275(14) Uani 1 1 d .
O3 O 0.5573(8) 0.9918(3) 0.2053(6) 0.0384(17) Uani 1 1 d .
O4 O 0.8264(7) 1.0153(3) 0.0597(5) 0.0317(15) Uani 1 1 d .
O5 O 1.1212(8) 0.9923(3) 0.4715(6) 0.0384(17) Uani 1 1 d .
C1 C 1.0550(10) 0.8475(4) 0.4324(7) 0.023(2) Uani 1 1 d .
C2 C 0.8898(10) 0.7663(4) 0.2793(7) 0.024(2) Uani 1 1 d .
C3 C 0.6693(12) 0.9764(4) 0.2230(8) 0.027(2) Uani 1 1 d .
C4 C 0.8330(10) 0.9910(4) 0.1303(8) 0.0218(19) Uani 1 1 d .
C5 C 1.0097(11) 0.9755(4) 0.3782(8) 0.030(2) Uani 1 1 d .
C6 C 0.6049(10) 0.7916(4) 0.2760(8) 0.024(2) Uani 1 1 d .
H6 H 0.5443 0.7659 0.2132 0.029 Uiso 1 1 calc R
C7 C 0.5806(10) 0.8516(4) 0.2702(7) 0.0206(19) Uani 1 1 d .
H7 H 0.5013 0.8722 0.2026 0.025 Uiso 1 1 calc R
C8 C 0.6979(10) 0.8747(4) 0.3849(7) 0.024(2) Uani 1 1 d .
H8 H 0.7098 0.913 0.4062 0.029 Uiso 1 1 calc R
C9 C 0.7934(11) 0.8291(4) 0.4611(8) 0.031(2) Uani 1 1 d .
H9 H 0.8789 0.8323 0.542 0.037 Uiso 1 1 calc R
C10 C 0.7391(11) 0.7782(4) 0.3956(8) 0.032(2) Uani 1 1 d .
H10 H 0.7827 0.7421 0.4249 0.038 Uiso 1 1 calc R
C11 C 0.7585(8) 0.8608(3) 0.0152(6) 0.0098(15) Uani 1 1 d .
C12 C 0.8860(9) 0.8691(3) 0.0085(6) 0.0111(16) Uani 1 1 d .
C13 C 0.8403(9) 0.8834(3) -0.1026(6) 0.0158(18) Uani 1 1 d .
H13 H 0.92 0.8919 -0.1072 0.019 Uiso 1 1 calc R
C14 C 0.6861(10) 0.8860(3) -0.2057(7) 0.0149(17) Uani 1 1 d .
C15 C 0.5694(9) 0.8700(3) -0.1983(6) 0.0116(16) Uani 1 1 d .
H15 H 0.4654 0.8673 -0.2689 0.014 Uiso 1 1 calc R
C16 C 0.5984(8) 0.8579(3) -0.0922(6) 0.0106(16) Uani 1 1 d .
C17 C 1.0657(8) 0.8621(3) 0.1107(6) 0.0127(16) Uani 1 1 d .
C18 C 1.1393(9) 0.8297(4) 0.0622(7) 0.032(2) Uani 1 1 d .
H18A H 1.0787 0.7958 0.0214 0.048 Uiso 1 1 calc R
H18B H 1.247 0.8195 0.1275 0.048 Uiso 1 1 calc R
H18C H 1.1377 0.854 0.0079 0.048 Uiso 1 1 calc R
C19 C 1.1469(11) 0.9200(4) 0.1574(9) 0.041(3) Uani 1 1 d .
H19A H 1.125 0.9423 0.0927 0.062 Uiso 1 1 calc R
H19B H 1.2595 0.9147 0.2167 0.062 Uiso 1 1 calc R
H19C H 1.1073 0.9397 0.1921 0.062 Uiso 1 1 calc R
C20 C 1.1095(10) 0.8262(4) 0.2164(7) 0.032(2) Uani 1 1 d .
H20A H 1.0753 0.8455 0.2552 0.048 Uiso 1 1 calc R
H20B H 1.2226 0.8209 0.2719 0.048 Uiso 1 1 calc R
H20C H 1.0582 0.7896 0.1882 0.048 Uiso 1 1 calc R
C21 C 0.6387(9) 0.9044(3) -0.3273(6) 0.0136(17) Uani 1 1 d .
C22 C 0.5637(10) 0.8536(3) -0.4121(7) 0.0196(19) Uani 1 1 d .
H22A H 0.5289 0.8651 -0.489 0.029 Uiso 1 1 calc R
H22B H 0.4743 0.8402 -0.4194 0.029 Uiso 1 1 calc R
H22C H 0.6405 0.8235 -0.3813 0.029 Uiso 1 1 calc R
C23 C 0.5159(11) 0.9530(4) -0.3794(7) 0.027(2) Uani 1 1 d .
H23A H 0.5636 0.9857 -0.3279 0.04 Uiso 1 1 calc R
H23B H 0.4265 0.9406 -0.3858 0.04 Uiso 1 1 calc R
H23C H 0.481 0.9631 -0.457 0.04 Uiso 1 1 calc R
C24 C 0.7808(10) 0.9244(4) -0.3159(7) 0.025(2) Uani 1 1 d .
H24A H 0.8544 0.8934 -0.2881 0.038 Uiso 1 1 calc R
H24B H 0.8319 0.9555 -0.26 0.038 Uiso 1 1 calc R
H24C H 0.7458 0.937 -0.3923 0.038 Uiso 1 1 calc R
C25 C 0.4569(9) 0.8398(3) -0.0974(6) 0.0137(16) Uani 1 1 d .
C26 C 0.3044(8) 0.8308(4) -0.2267(6) 0.0204(18) Uani 1 1 d .
H26A H 0.222 0.8162 -0.2264 0.031 Uiso 1 1 calc R
H26B H 0.3249 0.8041 -0.2659 0.031 Uiso 1 1 calc R
H26C H 0.2713 0.8666 -0.2684 0.031 Uiso 1 1 calc R
C27 C 0.4933(9) 0.7812(3) -0.0353(7) 0.0183(18) Uani 1 1 d .
H27A H 0.5842 0.7847 0.0475 0.027 Uiso 1 1 calc R
H27B H 0.515 0.7536 -0.0725 0.027 Uiso 1 1 calc R
H27C H 0.4033 0.769 -0.0423 0.027 Uiso 1 1 calc R
C28 C 0.4180(9) 0.8849(3) -0.0432(7) 0.0166(18) Uani 1 1 d .
H28A H 0.5037 0.8874 0.041 0.025 Uiso 1 1 calc R
H28B H 0.3221 0.8744 -0.057 0.025 Uiso 1 1 calc R
H28C H 0.4038 0.9212 -0.0796 0.025 Uiso 1 1 calc R

loop_
_atom_site_aniso_label
_atom_site_aniso_U_11
_atom_site_aniso_U_22
_atom_site_aniso_U_33
_atom_site_aniso_U_23
_atom_site_aniso_U_13
_atom_site_aniso_U_12
Mo1 0.0152(4) 0.0192(4) 0.0144(3) 0.0023(4) 0.0099(3) -0.0013(3)
Co2 0.0254(7) 0.0161(6) 0.0192(6) -0.0031(6) 0.0148(5) -0.0019(5)
P1 0.0126(11) 0.0147(11) 0.0123(9) -0.0005(9) 0.0088(9) 0.0011(9)
O1 0.018(4) 0.063(5) 0.023(3) 0.002(4) 0.007(3) -0.008(3)
O2 0.035(4) 0.016(3) 0.032(4) -0.001(3) 0.021(3) -0.005(3)
O3 0.051(5) 0.031(4) 0.064(5) 0.008(4) 0.051(4) 0.011(4)
O4 0.040(4) 0.029(4) 0.034(4) 0.008(3) 0.028(3) 0.006(3)
O5 0.034(4) 0.046(5) 0.032(4) -0.014(4) 0.019(3) -0.012(4)
C1 0.029(5) 0.026(5) 0.010(4) -0.001(4) 0.010(4) -0.003(4)
C2 0.024(5) 0.027(5) 0.011(4) 0.002(4) 0.007(4) -0.016(4)
C3 0.044(6) 0.022(5) 0.031(5) -0.003(5) 0.031(5) -0.004(5)
C4 0.019(5) 0.018(5) 0.033(5) -0.005(5) 0.019(4) 0.002(4)
C5 0.031(6) 0.032(6) 0.030(5) -0.008(5) 0.021(5) -0.011(5)
C6 0.027(5) 0.018(5) 0.033(5) -0.004(5) 0.021(4) -0.008(4)
C7 0.023(5) 0.024(5) 0.025(4) 0.010(4) 0.020(4) 0.006(4)
C8 0.021(5) 0.033(6) 0.031(5) -0.009(5) 0.022(4) -0.009(4)
C9 0.030(5) 0.050(7) 0.020(4) -0.002(5) 0.020(4) -0.007(5)
C10 0.037(6) 0.037(6) 0.041(6) 0.024(5) 0.033(5) 0.012(5)
C11 0.010(4) 0.006(4) 0.011(4) -0.004(3) 0.006(3) -0.002(3)
C12 0.015(4) 0.006(4) 0.019(4) -0.002(4) 0.014(4) -0.001(3)
C13 0.023(5) 0.014(4) 0.017(4) -0.006(4) 0.016(4) -0.001(4)
C14 0.028(5) 0.006(4) 0.020(4) 0.004(4) 0.020(4) 0.001(4)
C15 0.018(4) 0.006(4) 0.012(4) -0.006(3) 0.011(3) -0.004(3)
C16 0.010(4) 0.008(4) 0.013(4) 0.000(3) 0.006(3) 0.004(3)
C17 0.005(4) 0.020(4) 0.011(4) 0.000(4) 0.004(3) -0.001(3)
C18 0.010(4) 0.061(7) 0.025(4) -0.003(5) 0.011(4) 0.011(5)
C19 0.024(6) 0.028(6) 0.048(6) -0.006(5) 0.012(5) -0.008(5)
C20 0.017(5) 0.046(7) 0.032(5) 0.017(5) 0.016(4) 0.011(5)
C21 0.027(5) 0.009(4) 0.014(4) 0.002(4) 0.017(4) -0.001(4)
C22 0.025(5) 0.020(5) 0.014(4) -0.003(4) 0.013(4) -0.007(4)
C23 0.040(6) 0.022(5) 0.026(5) 0.009(5) 0.025(5) 0.007(5)
C24 0.036(5) 0.028(5) 0.029(5) -0.011(4) 0.029(5) -0.018(4)
C25 0.014(4) 0.012(4) 0.016(4) 0.004(4) 0.010(3) 0.003(4)
C26 0.011(4) 0.030(5) 0.019(4) -0.002(4) 0.009(4) -0.007(4)
C27 0.016(4) 0.020(5) 0.026(4) 0.001(4) 0.016(4) 0.000(4)
C28 0.010(4) 0.022(5) 0.018(4) 0.006(4) 0.008(3) 0.008(4)

loop_
_atom_type_symbol
_atom_type_description
_atom_type_scat_dispersion_real
_atom_type_scat_dispersion_imag
_atom_type_scat_source
C C 0.0033 0.0016 'International Tables Vol C Tables 4.2.6.8 and 6.1.1.4'
H H 0 0 'International Tables Vol C Tables 4.2.6.8 and 6.1.1.4'
Co Co 0.3494 0.9721 'International Tables Vol C Tables 4.2.6.8 and 6.1.1.4'
Mo Mo -1.6832 0.6857 'International Tables Vol C Tables 4.2.6.8 and 6.1.1.4'
N N 0.0061 0.0033 'International Tables Vol C Tables 4.2.6.8 and 6.1.1.4'
O O 0.0106 0.006 'International Tables Vol C Tables 4.2.6.8 and 6.1.1.4'
P P 0.1023 0.0942 'International Tables Vol C Tables 4.2.6.8 and 6.1.1.4'
S S 0.1246 0.1234 'International Tables Vol C Tables 4.2.6.8 and 6.1.1.4'

loop_
_geom_angle_atom_site_label_1
_geom_angle_atom_site_label_2
_geom_angle_atom_site_label_3
_geom_angle
C2 Mo1 C1 83.2(3)
C2 Mo1 P1 84.0(2)
C1 Mo1 P1 95.6(2)
C2 Mo1 C6 93.9(3)
C1 Mo1 C6 145.3(3)
P1 Mo1 C6 118.6(2)
C2 Mo1 C10 89.3(3)
C1 Mo1 C10 109.5(3)
P1 Mo1 C10 153.0(3)
C6 Mo1 C10 35.7(3)
C2 Mo1 C7 127.3(3)
C1 Mo1 C7 143.7(3)
P1 Mo1 C7 105.7(2)
C6 Mo1 C7 35.5(3)
C10 Mo1 C7 58.8(3)
C2 Mo1 C9 117.8(3)
C1 Mo1 C9 92.6(3)
P1 Mo1 C9 157.6(3)
C6 Mo1 C9 58.2(3)
C10 Mo1 C9 34.6(3)
C7 Mo1 C9 57.8(3)
C2 Mo1 C8 147.3(3)
C1 Mo1 C8 108.9(3)
P1 Mo1 C8 123.2(2)
C6 Mo1 C8 58.5(3)
C10 Mo1 C8 58.2(3)
C7 Mo1 C8 34.9(3)
C9 Mo1 C8 34.5(3)
C2 Mo1 Co2 123.3(2)
C1 Mo1 Co2 81.5(2)
P1 Mo1 Co2 44.20(6)
C6 Mo1 Co2 126.7(2)
C10 Mo1 Co2 147.1(2)
C7 Mo1 Co2 93.6(2)
C9 Mo1 Co2 117.2(3)
C8 Mo1 Co2 89.0(2)
C4 Co2 C5 105.3(4)
C4 Co2 C3 104.5(4)
C5 Co2 C3 105.5(4)
C4 Co2 P1 96.3(3)
C5 Co2 P1 128.6(3)
C3 Co2 P1 113.4(3)
C4 Co2 Mo1 145.8(3)
C5 Co2 Mo1 97.5(3)
C3 Co2 Mo1 93.2(3)
P1 Co2 Mo1 49.53(6)
C11 P1 Co2 124.6(3)
C11 P1 Mo1 149.0(3)
Co2 P1 Mo1 86.27(7)
O1 C1 Mo1 178.0(7)
O2 C2 Mo1 178.8(7)
O3 C3 Co2 174.7(8)
O4 C4 Co2 177.7(8)
O5 C5 Co2 179.1(9)
C7 C6 C10 107.4(8)
C7 C6 Mo1 73.1(4)
C10 C6 Mo1 72.6(5)
C7 C6 H6 126.3
C10 C6 H6 126.3
Mo1 C6 H6 119.9
C8 C7 C6 108.2(8)
C8 C7 Mo1 73.9(5)
C6 C7 Mo1 71.4(4)
C8 C7 H7 125.9
C6 C7 H7 125.9
Mo1 C7 H7 120.5
C9 C8 C7 107.6(8)
C9 C8 Mo1 72.6(4)
C7 C8 Mo1 71.2(4)
C9 C8 H8 126.2
C7 C8 H8 126.2
Mo1 C8 H8 121.7
C10 C9 C8 109.1(8)
C10 C9 Mo1 71.1(4)
C8 C9 Mo1 72.9(4)
C10 C9 H9 125.4
C8 C9 H9 125.4
Mo1 C9 H9 122.2
C9 C10 C6 107.7(8)
C9 C10 Mo1 74.3(5)
C6 C10 Mo1 71.7(4)
C9 C10 H10 126.1
C6 C10 H10 126.1
Mo1 C10 H10 119.8
C16 C11 C12 119.3(6)
C16 C11 P1 120.0(5)
C12 C11 P1 118.9(5)
C13 C12 C11 116.6(7)
C13 C12 C17 116.5(6)
C11 C12 C17 126.9(6)
C14 C13 C12 124.6(7)
C14 C13 H13 117.7
C12 C13 H13 117.7
C13 C14 C15 116.9(6)
C13 C14 C21 123.4(6)
C15 C14 C21 119.8(7)
C16 C15 C14 124.0(7)
C16 C15 H15 118
C14 C15 H15 118
C15 C16 C11 117.7(6)
C15 C16 C25 118.5(6)
C11 C16 C25 123.8(6)
C19 C17 C20 108.6(7)
C19 C17 C12 110.9(7)
C20 C17 C12 115.1(6)
C19 C17 C18 108.3(7)
C20 C17 C18 105.0(7)
C12 C17 C18 108.6(6)
C17 C18 H18A 109.5
C17 C18 H18B 109.5
H18A C18 H18B 109.5
C17 C18 H18C 109.5
H18A C18 H18C 109.5
H18B C18 H18C 109.5
C17 C19 H19A 109.5
C17 C19 H19B 109.5
H19A C19 H19B 109.5
C17 C19 H19C 109.5
H19A C19 H19C 109.5
H19B C19 H19C 109.5
C17 C20 H20A 109.5
C17 C20 H20B 109.5
H20A C20 H20B 109.5
C17 C20 H20C 109.5
H20A C20 H20C 109.5
H20B C20 H20C 109.5
C24 C21 C22 108.6(6)
C24 C21 C23 109.3(6)
C22 C21 C23 109.0(7)
C24 C21 C14 112.1(6)
C22 C21 C14 108.8(6)
C23 C21 C14 109.0(6)
C21 C22 H22A 109.5
C21 C22 H22B 109.5
H22A C22 H22B 109.5
C21 C22 H22C 109.5
H22A C22 H22C 109.5
H22B C22 H22C 109.5
C21 C23 H23A 109.5
C21 C23 H23B 109.5
H23A C23 H23B 109.5
C21 C23 H23C 109.5
H23A C23 H23C 109.5
H23B C23 H23C 109.5
C21 C24 H24A 109.5
C21 C24 H24B 109.5
H24A C24 H24B 109.5
C21 C24 H24C 109.5
H24A C24 H24C 109.5
H24B C24 H24C 109.5
C28 C25 C26 106.5(6)
C28 C25 C27 111.6(6)
C26 C25 C27 105.6(6)
C28 C25 C16 111.9(6)
C26 C25 C16 111.6(6)
C27 C25 C16 109.5(6)
C25 C26 H26A 109.5
C25 C26 H26B 109.5
H26A C26 H26B 109.5
C25 C26 H26C 109.5
H26A C26 H26C 109.5
H26B C26 H26C 109.5
C25 C27 H27A 109.5
C25 C27 H27B 109.5
H27A C27 H27B 109.5
C25 C27 H27C 109.5
H27A C27 H27C 109.5
H27B C27 H27C 109.5
C25 C28 H28A 109.5
C25 C28 H28B 109.5
H28A C28 H28B 109.5
C25 C28 H28C 109.5
H28A C28 H28C 109.5
H28B C28 H28C 109.5

loop_
_geom_bond_atom_site_label_1
_geom_bond_atom_site_label_2
_geom_bond_distance
Mo1 C2 1.936(10)
Mo1 C1 1.967(9)
Mo1 P1 2.2657(19)
Mo1 C6 2.319(8)
Mo1 C10 2.331(8)
Mo1 C7 2.341(8)
Mo1 C9 2.370(7)
Mo1 C8 2.375(7)
Mo1 Co2 2.9719(13)
Co2 C4 1.773(9)
Co2 C5 1.780(9)
Co2 C3 1.822(9)
Co2 P1 2.076(2)
P1 C11 1.824(7)
O1 C1 1.156(10)
O2 C2 1.172(10)
O3 C3 1.132(10)
O4 C4 1.130(9)
O5 C5 1.173(10)
C6 C7 1.421(11)
C6 C10 1.426(12)
C6 H6 0.93
C7 C8 1.413(11)
C7 H7 0.93
C8 C9 1.408(12)
C8 H8 0.93
C9 C10 1.399(12)
C9 H9 0.93
C10 H10 0.93
C11 C16 1.424(10)
C11 C12 1.460(9)
C12 C13 1.389(9)
C12 C17 1.541(10)
C13 C14 1.370(10)
C13 H13 0.93
C14 C15 1.388(10)
C14 C21 1.549(9)
C15 C16 1.388(9)
C15 H15 0.93
C16 C25 1.548(10)
C17 C19 1.524(11)
C17 C20 1.532(10)
C17 C18 1.552(10)
C18 H18A 0.96
C18 H18B 0.96
C18 H18C 0.96
C19 H19A 0.96
C19 H19B 0.96
C19 H19C 0.96
C20 H20A 0.96
C20 H20B 0.96
C20 H20C 0.96
C21 C24 1.518(10)
C21 C22 1.523(10)
C21 C23 1.540(11)
C22 H22A 0.96
C22 H22B 0.96
C22 H22C 0.96
C23 H23A 0.96
C23 H23B 0.96
C23 H23C 0.96
C24 H24A 0.96
C24 H24B 0.96
C24 H24C 0.96
C25 C28 1.524(10)
C25 C26 1.540(10)
C25 C27 1.547(10)
C26 H26A 0.96
C26 H26B 0.96
C26 H26C 0.96
C27 H27A 0.96
C27 H27B 0.96
C27 H27C 0.96
C28 H28A 0.96
C28 H28B 0.96
C28 H28C 0.96
